data_7201344
loop_
_publ_author_name
'Gao, Qiang'
'Wu, Ming-Yan'
'Huang, You-Gui'
'Chen, Lian'
'Wei, Wei'
'Zhang, Qing-Fu'
'Jiang, Fei-Long'
'Hong, Mao-Chun'

_publ_section_title
;
 Double-walled tubular metal--organic frameworks constructed from
 bi-strand helices
;
_journal_issue 9
_journal_name_full CrystEngComm
_journal_page_first 1831
_journal_paper_doi 10.1039/b909731g
_journal_volume 11
_journal_year 2009
_chemical_formula_moiety 'C8 H12 In N O8'
_chemical_formula_sum 'C8 H12 In N O8'
_chemical_formula_weight 365.01
_chemical_name_systematic
;
?
;
_space_group_IT_number 148
_symmetry_cell_setting trigonal
_symmetry_space_group_name_Hall '-R 3'
_symmetry_space_group_name_H-M 'R -3 :H'
_atom_sites_solution_hydrogens geom
_atom_sites_solution_primary direct
_atom_sites_solution_secondary difmap
_audit_creation_method SHELXL-97
_cell_angle_alpha 90.00
_cell_angle_beta 90.00
_cell_angle_gamma 120.00
_cell_formula_units_Z 18
_cell_length_a 29.411(10)
_cell_length_b 29.411(10)
_cell_length_c 8.116(3)
_cell_measurement_reflns_used 4402
_cell_measurement_temperature 293(2)
_cell_measurement_theta_max 27.4603
_cell_measurement_theta_min 2.3975
_cell_volume 6080(4)
_computing_cell_refinement CrystalClear
_computing_data_collection 'CrystalClear (Rigaku, 2000)'
_computing_data_reduction CrystalClear
_computing_molecular_graphics 'SHELXL-97 (Sheldrick, 1997)'
_computing_publication_material 'SHELXL-97 (Sheldrick, 1997)'
_computing_structure_refinement 'SHELXL-97 (Sheldrick, 1997)'
_computing_structure_solution 'SHELXS-97 (Sheldrick, 1990)'
_diffrn_ambient_temperature 293(2)
_diffrn_measured_fraction_theta_full 0.997
_diffrn_measured_fraction_theta_max 0.997
_diffrn_measurement_device_type 'Rigaku Mercury CCD area-detector'
_diffrn_measurement_method \w
_diffrn_radiation_monochromator graphite
_diffrn_radiation_source 'fine-focus sealed tube'
_diffrn_radiation_type MoK\a
_diffrn_radiation_wavelength 0.71073
_diffrn_reflns_av_R_equivalents 0.0694
_diffrn_reflns_av_sigmaI/netI 0.0531
_diffrn_reflns_limit_h_max 38
_diffrn_reflns_limit_h_min -38
_diffrn_reflns_limit_k_max 33
_diffrn_reflns_limit_k_min -38
_diffrn_reflns_limit_l_max 10
_diffrn_reflns_limit_l_min -10
_diffrn_reflns_number 15451
_diffrn_reflns_theta_full 27.48
_diffrn_reflns_theta_max 27.48
_diffrn_reflns_theta_min 2.98
_exptl_absorpt_coefficient_mu 1.779
_exptl_absorpt_correction_T_max 1.0000
_exptl_absorpt_correction_T_min 0.8417
_exptl_absorpt_correction_type multi-scan
_exptl_absorpt_process_details '(CrystalClear; Rigaku, 2000)'
_exptl_crystal_colour Colorless
_exptl_crystal_density_diffrn 1.795
_exptl_crystal_density_method 'not measured'
_exptl_crystal_description Prism
_exptl_crystal_F_000 3240
_exptl_crystal_size_max 0.2000
_exptl_crystal_size_mid 0.1500
_exptl_crystal_size_min 0.1200
_refine_diff_density_max 2.618
_refine_diff_density_min -0.762
_refine_diff_density_rms 0.156
_refine_ls_extinction_method none
_refine_ls_goodness_of_fit_ref 1.088
_refine_ls_hydrogen_treatment constr
_refine_ls_matrix_type full
_refine_ls_number_parameters 153
_refine_ls_number_reflns 3095
_refine_ls_number_restraints 0
_refine_ls_restrained_S_all 1.088
_refine_ls_R_factor_all 0.0667
_refine_ls_R_factor_gt 0.0462
_refine_ls_shift/su_max 0.001
_refine_ls_shift/su_mean 0.000
_refine_ls_structure_factor_coef Fsqd
_refine_ls_weighting_details 'calc w=1/[\s^2^(Fo^2^)+(0.0516P)^2^+16.9073P] where P=(Fo^2^+2Fc^2^)/3'
_refine_ls_weighting_scheme calc
_refine_ls_wR_factor_gt 0.0994
_refine_ls_wR_factor_ref 0.1078
_reflns_number_gt 2479
_reflns_number_total 3095
_reflns_threshold_expression >2sigma(I)
_cod_data_source_file b909731g.txt
_cod_data_source_block d:\9-4-y6\a
_cod_depositor_comments
;
The following automatic conversions were performed:
'_symmetry_cell_setting' value 'Trigonal' changed to 'trigonal' according
to '/home/saulius/struct/CIF-dictionaries/cif_core.dic' dictionary named
'cif_core.dic' version 2.4.1 from
2010-06-29.

'_exptl_absorpt_correction_type' value 'Multi-scan' changed
to 'multi-scan' according to
'/home/saulius/struct/CIF-dictionaries/cif_core.dic' dictionary named
'cif_core.dic' version 2.4.1 from 2010-06-29.

Automatic conversion script
Id: cif_fix_enum 1527 2010-12-29 10:47:43Z saulius 
;
_cod_original_cell_volume 6079(4)
_cod_original_sg_symbol_H-M R-3
_cod_database_code 7201344

loop_
_symmetry_equiv_pos_as_xyz
'x, y, z'
'-y, x-y, z'
'-x+y, -x, z'
'x+2/3, y+1/3, z+1/3'
'-y+2/3, x-y+1/3, z+1/3'
'-x+y+2/3, -x+1/3, z+1/3'
'x+1/3, y+2/3, z+2/3'
'-y+1/3, x-y+2/3, z+2/3'
'-x+y+1/3, -x+2/3, z+2/3'
'-x, -y, -z'
'y, -x+y, -z'
'x-y, x, -z'
'-x+2/3, -y+1/3, -z+1/3'
'y+2/3, -x+y+1/3, -z+1/3'
'x-y+2/3, x+1/3, -z+1/3'
'-x+1/3, -y+2/3, -z+2/3'
'y+1/3, -x+y+2/3, -z+2/3'
'x-y+1/3, x+2/3, -z+2/3'

loop_
_atom_site_label
_atom_site_type_symbol
_atom_site_fract_x
_atom_site_fract_y
_atom_site_fract_z
_atom_site_U_iso_or_equiv
_atom_site_adp_type
_atom_site_occupancy
_atom_site_symmetry_multiplicity
_atom_site_calc_flag
_atom_site_refinement_flags
_atom_site_disorder_assembly
_atom_site_disorder_group
In1 In 0.054210(13) 0.377113(13) 0.60115(4) 0.01531(12) Uani 1 1 d . . .
O1 O 0.07682(14) 0.31772(14) 0.6286(4) 0.0230(8) Uani 1 1 d . . .
O2 O 0.06319(14) 0.28222(14) 0.8821(4) 0.0226(8) Uani 1 1 d . . .
O3 O 0.24308(13) 0.27994(14) 0.3076(4) 0.0216(8) Uani 1 1 d . . .
O4 O 0.16026(16) 0.2461(2) 0.2295(5) 0.0514(14) Uani 1 1 d . . .
O5 O 0.01642(13) 0.35387(13) 0.8301(4) 0.0189(7) Uani 1 1 d . . .
O6 O 0.1870(3) 0.1331(3) 0.7690(9) 0.089(2) Uani 1 1 d . . .
O7 O 0.1335(11) 0.1085(11) 0.449(3) 0.479(18) Uiso 1 1 d . . .
H1A H 0.1819 0.2267 1.0114 0.575 Uiso 1 1 d R . .
H1B H 0.2009 0.1998 0.9020 0.575 Uiso 1 1 d R . .
H5 H 0.0016 0.3699 0.8802 0.575 Uiso 1 1 d R . .
H7B H 0.1553 0.1290 0.3732 0.575 Uiso 1 1 d R . .
H7A H 0.1233 0.1282 0.4974 0.575 Uiso 1 1 d R . .
H6A H 0.2112 0.1221 0.7686 0.575 Uiso 1 1 d R . .
H8A H 0.0921 0.0734 0.0001 0.575 Uiso 1 1 d R . .
H8B H 0.1195 0.0675 0.1247 0.575 Uiso 1 1 d R . .
H6B H 0.1786 0.1325 0.6597 0.575 Uiso 1 1 d R . .
O8 O 0.1219(12) 0.0906(13) 0.057(4) 0.478(17) Uiso 1 1 d . . .
N1 N 0.20400(16) 0.22966(17) 0.9328(5) 0.0198(9) Uani 1 1 d . . .
C1 C 0.08590(19) 0.29388(19) 0.7418(6) 0.0172(10) Uani 1 1 d . . .
C2 C 0.12560(18) 0.27746(18) 0.7062(6) 0.0158(10) Uani 1 1 d . . .
C3 C 0.14205(19) 0.2785(2) 0.5467(6) 0.0211(11) Uani 1 1 d . . .
H3 H 0.1279 0.2887 0.4617 0.025 Uiso 1 1 calc R . .
C4 C 0.17943(19) 0.2646(2) 0.5120(6) 0.0187(10) Uani 1 1 d . . .
C5 C 0.1946(2) 0.2630(2) 0.3359(6) 0.0224(11) Uani 1 1 d . . .
C6 C 0.20133(19) 0.2497(2) 0.6407(6) 0.0194(10) Uani 1 1 d . . .
H6 H 0.2277 0.2419 0.6193 0.023 Uiso 1 1 calc R . .
C7 C 0.18309(18) 0.24689(19) 0.7994(6) 0.0165(10) Uani 1 1 d . . .
C8 C 0.14536(19) 0.2604(2) 0.8338(6) 0.0192(10) Uani 1 1 d . . .
H8 H 0.1332 0.2581 0.9409 0.023 Uiso 1 1 calc R . .

loop_
_atom_site_aniso_label
_atom_site_aniso_U_11
_atom_site_aniso_U_22
_atom_site_aniso_U_33
_atom_site_aniso_U_23
_atom_site_aniso_U_13
_atom_site_aniso_U_12
In1 0.01683(19) 0.0184(2) 0.01183(19) 0.00147(13) 0.00028(13) 0.00970(15)
O1 0.027(2) 0.029(2) 0.020(2) 0.0058(15) 0.0022(15) 0.0196(17)
O2 0.0236(19) 0.032(2) 0.0172(19) 0.0032(15) 0.0039(15) 0.0173(17)
O3 0.0211(18) 0.032(2) 0.0136(18) -0.0006(15) 0.0044(14) 0.0150(16)
O4 0.028(2) 0.108(4) 0.015(2) -0.008(2) -0.0040(17) 0.032(3)
O5 0.0259(19) 0.0185(18) 0.0124(17) 0.0034(13) 0.0026(14) 0.0113(15)
O6 0.102(5) 0.074(4) 0.124(6) -0.030(4) -0.025(4) 0.068(4)
N1 0.020(2) 0.023(2) 0.017(2) 0.0022(17) -0.0043(17) 0.0115(19)
C1 0.017(2) 0.018(2) 0.014(3) -0.0006(19) 0.0034(18) 0.006(2)
C2 0.013(2) 0.017(2) 0.017(3) 0.0027(18) 0.0009(18) 0.0077(19)
C3 0.020(3) 0.028(3) 0.019(3) 0.001(2) -0.002(2) 0.014(2)
C4 0.018(2) 0.028(3) 0.011(2) -0.0001(19) 0.0012(18) 0.012(2)
C5 0.022(3) 0.040(3) 0.012(2) 0.001(2) 0.004(2) 0.021(2)
C6 0.017(2) 0.026(3) 0.016(3) -0.002(2) 0.0015(19) 0.012(2)
C7 0.012(2) 0.018(2) 0.017(3) -0.0020(19) -0.0009(18) 0.006(2)
C8 0.020(3) 0.025(3) 0.012(2) 0.0041(19) 0.0038(19) 0.011(2)

loop_
_atom_type_symbol
_atom_type_description
_atom_type_scat_dispersion_real
_atom_type_scat_dispersion_imag
_atom_type_scat_source
C C 0.0033 0.0016 'International Tables Vol C Tables 4.2.6.8 and 6.1.1.4'
H H 0.0000 0.0000 'International Tables Vol C Tables 4.2.6.8 and 6.1.1.4'
N N 0.0061 0.0033 'International Tables Vol C Tables 4.2.6.8 and 6.1.1.4'
O O 0.0106 0.0060 'International Tables Vol C Tables 4.2.6.8 and 6.1.1.4'
In In -0.7276 1.3100 'International Tables Vol C Tables 4.2.6.8 and 6.1.1.4'

loop_
_geom_angle_atom_site_label_1
_geom_angle_atom_site_label_2
_geom_angle_atom_site_label_3
_geom_angle
_geom_angle_site_symmetry_1
_geom_angle_site_symmetry_3
_geom_angle_publ_flag
O5 In1 O5 86.13(9) . 8_554 ?
O5 In1 O2 102.55(13) . 8_554 ?
O5 In1 O2 91.83(13) 8_554 8_554 ?
O5 In1 O1 88.42(13) . . ?
O5 In1 O1 98.07(14) 8_554 . ?
O2 In1 O1 165.73(14) 8_554 . ?
O5 In1 O3 169.73(13) . 16 ?
O5 In1 O3 90.07(13) 8_554 16 ?
O2 In1 O3 87.09(13) 8_554 16 ?
O1 In1 O3 82.66(13) . 16 ?
O5 In1 N1 89.11(14) . 16_556 ?
O5 In1 N1 170.27(14) 8_554 16_556 ?
O2 In1 N1 80.91(14) 8_554 16_556 ?
O1 In1 N1 90.27(14) . 16_556 ?
O3 In1 N1 95.99(14) 16 16_556 ?
C1 O1 In1 139.2(3) . . ?
C1 O2 In1 124.4(3) . 6_455 ?
C5 O3 In1 126.1(3) . 16 ?
In1 O5 In1 123.90(16) . 6_455 ?
In1 O5 H5 123.7 . . ?
In1 O5 H5 110.1 6_455 . ?
H6A O6 H6B 104.0 . . ?
H7B O7 H7A 103.8 . . ?
H8A O8 H8B 102.4 . . ?
C7 N1 In1 119.6(3) . 16_556 ?
C7 N1 H1A 98.7 . . ?
In1 N1 H1A 96.6 16_556 . ?
C7 N1 H1B 106.7 . . ?
In1 N1 H1B 118.9 16_556 . ?
H1A N1 H1B 114.1 . . ?
O1 C1 O2 124.8(4) . . ?
O1 C1 C2 117.0(4) . . ?
O2 C1 C2 118.2(4) . . ?
C3 C2 C8 120.0(4) . . ?
C3 C2 C1 119.7(4) . . ?
C8 C2 C1 120.2(4) . . ?
C2 C3 C4 120.5(5) . . ?
C2 C3 H3 119.7 . . ?
C4 C3 H3 119.7 . . ?
C3 C4 C6 119.8(4) . . ?
C3 C4 C5 119.8(4) . . ?
C6 C4 C5 120.4(4) . . ?
O4 C5 O3 124.4(5) . . ?
O4 C5 C4 118.8(4) . . ?
O3 C5 C4 116.8(4) . . ?
C7 C6 C4 119.1(5) . . ?
C7 C6 H6 120.4 . . ?
C4 C6 H6 120.4 . . ?
C8 C7 C6 121.0(5) . . ?
C8 C7 N1 119.3(4) . . ?
C6 C7 N1 119.7(4) . . ?
C7 C8 C2 119.4(4) . . ?
C7 C8 H8 120.3 . . ?
C2 C8 H8 120.3 . . ?

loop_
_geom_bond_atom_site_label_1
_geom_bond_atom_site_label_2
_geom_bond_distance
_geom_bond_site_symmetry_2
_geom_bond_publ_flag
In1 O5 2.096(3) . ?
In1 O5 2.107(3) 8_554 ?
In1 O2 2.163(3) 8_554 ?
In1 O1 2.169(3) . ?
In1 O3 2.183(3) 16 ?
In1 N1 2.292(4) 16_556 ?
O1 C1 1.263(6) . ?
O2 C1 1.277(6) . ?
O2 In1 2.164(3) 6_455 ?
O3 C5 1.273(6) . ?
O3 In1 2.183(3) 16 ?
O4 C5 1.230(6) . ?
O5 In1 2.107(3) 6_455 ?
O5 H5 0.8856 . ?
O6 H6A 0.9140 . ?
O6 H6B 0.9186 . ?
O7 H7B 0.8730 . ?
O7 H7A 0.8693 . ?
O8 H8A 0.8908 . ?
O8 H8B 0.8488 . ?
N1 C7 1.456(6) . ?
N1 In1 2.292(4) 16_556 ?
N1 H1A 0.8836 . ?
N1 H1B 0.8717 . ?
C1 C2 1.498(7) . ?
C2 C3 1.376(7) . ?
C2 C8 1.398(7) . ?
C3 C4 1.381(7) . ?
C3 H3 0.9300 . ?
C4 C6 1.407(7) . ?
C4 C5 1.505(7) . ?
C6 C7 1.381(7) . ?
C6 H6 0.9300 . ?
C7 C8 1.381(7) . ?
C8 H8 0.9300 . ?

loop_
_geom_hbond_atom_site_label_D
_geom_hbond_atom_site_label_H
_geom_hbond_atom_site_label_A
_geom_hbond_distance_DH
_geom_hbond_distance_HA
_geom_hbond_distance_DA
_geom_hbond_angle_DHA
_geom_hbond_site_symmetry_A
N1 H1A O4 0.88 2.06 2.882(6) 155.4 1_556
O5 H5 O3 0.89 2.01 2.820(5) 152.3 14_456
N1 H1B O6 0.87 2.10 2.945(7) 164.7 .
O6 H6B O7 0.92 2.06 2.94(3) 158.3 .
O6 H6A O4 0.91 1.81 2.713(7) 167.1 11_556
